data_1566486
loop_
_publ_author_name
'Ruth, Paul Niklas'
'Herbst-Irmer, Regine'
'Stalke, Dietmar'

_publ_section_title
;
 Hirshfeld atom refinement based on projector augmented wave densities
 with periodic boundary conditions
;
_journal_issue 2
_journal_name_full IUCrJ
_journal_page_first 286
_journal_page_last 297
_journal_paper_doi 10.1107/S2052252522001385
_journal_volume 9
_journal_year 2022
_chemical_absolute_configuration unk
_chemical_formula_moiety 'C5 H12 O5'
_chemical_formula_sum 'C5 H12 O5'
_chemical_formula_weight 152.148
_chemical_melting_point 366
_chemical_name_common xylitol
_space_group_crystal_system orthorhombic
_space_group_IT_number 19
_space_group_name_Hall 'P 2ac 2ab'
_space_group_name_H-M_alt 'P 21 21 21'
_symmetry_Int_Tables_number 19
_audit_creation_date 2021-09-26
_audit_creation_method
;
Olex2 1.5
(compiled 2021.08.20 svn.r13c46975 for OlexSys, GUI svn.r6396)
;
_cell_angle_alpha 90
_cell_angle_beta 90
_cell_angle_gamma 90
_cell_formula_units_Z 4
_cell_length_a 8.264(4)
_cell_length_b 8.901(2)
_cell_length_c 8.9223(14)
_cell_measurement_reflns_used 20
_cell_measurement_temperature 122.15
_cell_volume 656.3(4)
_computing_cell_refinement 'Enraf-Nonius Express'
_computing_data_collection 'Enraf-Nonius Express'
_computing_data_reduction 'DREADD (Blessing, 1987)'
_computing_molecular_graphics 'Olex2 1.5 (Dolomanov et al., 2009)'
_computing_publication_material 'Olex2 1.5 (Dolomanov et al., 2009)'
_computing_structure_refinement 'olex2.refine 1.5 (Bourhis et al., 2015)'
_diffrn_ambient_temperature 122.4
_diffrn_measured_fraction_theta_full 1.0000
_diffrn_measured_fraction_theta_max 0.9860
_diffrn_measurement_device_type 'Enraf Nonius CAD4'
_diffrn_measurement_method '\w 2\q scans'
_diffrn_radiation_type 'Mo K\a'
_diffrn_radiation_wavelength 0.71073
_diffrn_reflns_av_R_equivalents 0.0171
_diffrn_reflns_av_unetI/netI 0.0234
_diffrn_reflns_Laue_measured_fraction_full 1.0000
_diffrn_reflns_Laue_measured_fraction_max 0.9860
_diffrn_reflns_limit_h_max 20
_diffrn_reflns_limit_h_min -20
_diffrn_reflns_limit_k_max 21
_diffrn_reflns_limit_k_min -21
_diffrn_reflns_limit_l_max 21
_diffrn_reflns_limit_l_min -21
_diffrn_reflns_number 33102
_diffrn_reflns_point_group_measured_fraction_full 1.0000
_diffrn_reflns_point_group_measured_fraction_max 0.9860
_diffrn_reflns_theta_full 25.2417
_diffrn_reflns_theta_max 59.94
_diffrn_reflns_theta_min 3.23
_exptl_absorpt_coefficient_mu 0.139
_exptl_absorpt_correction_type none
_exptl_crystal_colour colourless
_exptl_crystal_density_diffrn 1.540
_exptl_crystal_density_method 'not measured'
_exptl_crystal_description prism
_exptl_crystal_F_000 328.269
_exptl_crystal_size_max 0.37
_exptl_crystal_size_mid 0.32
_exptl_crystal_size_min 0.26
_refine_diff_density_max 0.1390
_refine_diff_density_min -0.1510
_refine_diff_density_rms 0.0297
_refine_ls_d_res_high 0.4106
_refine_ls_d_res_low 6.3015
_refine_ls_extinction_coef 0.0297(13)
_refine_ls_extinction_expression Fc^*^=kFc[1+0.001xFc^2^\l^3^/sin(2\q)]^-1/4^
_refine_ls_goodness_of_fit_ref 0.7026
_refine_ls_hydrogen_treatment refall
_refine_ls_matrix_type full
_refine_ls_number_constraints 0
_refine_ls_number_parameters 200
_refine_ls_number_reflns 5407
_refine_ls_number_restraints 0
_refine_ls_restrained_S_all 0.7026
_refine_ls_R_factor_all 0.0159
_refine_ls_R_factor_gt 0.0127
_refine_ls_shift/su_max -0.0004
_refine_ls_shift/su_mean 0.0000
_refine_ls_structure_factor_coef Fsqd
_refine_ls_weighting_details 'w=1/[\s^2^(Fo^2^)+(0.0000P)^2^] where P=(Fo^2^+2Fc^2^)/3'
_refine_ls_weighting_scheme calc
_refine_ls_wR_factor_gt 0.0215
_refine_ls_wR_factor_ref 0.0222
_reflns_Friedel_coverage 0.0
_reflns_limit_h_max 20
_reflns_limit_h_min 0
_reflns_limit_k_max 21
_reflns_limit_k_min 0
_reflns_limit_l_max 21
_reflns_limit_l_min 0
_reflns_number_gt 4932
_reflns_number_total 5407
_reflns_threshold_expression I>=2u(I)
_cod_data_source_file fc5060.cif
_cod_data_source_block Xy_NoSpherA2_PBE_ORCA
_cod_original_sg_symbol_Hall ' P 2ac 2ab'
_cod_database_code 1566486
_olex2_refinement_description
;
;
_olex2_submission_special_instructions 'No special instructions were received'

loop_
_space_group_symop_id
_space_group_symop_operation_xyz
1 x,y,z
2 x+1/2,-y+1/2,-z
3 -x,y+1/2,-z+1/2
4 -x+1/2,-y,z+1/2

loop_
_atom_site_label
_atom_site_type_symbol
_atom_site_fract_x
_atom_site_fract_y
_atom_site_fract_z
_atom_site_U_iso_or_equiv
_atom_site_adp_type
_atom_site_occupancy
_atom_site_refinement_flags_posn
O1 O 0.678506(15) 0.228825(15) 0.421632(14) 0.011949(17) Uani 1.000000 .
H11 H 0.7528(5) 0.2420(6) 0.3409(6) 0.0314(11) Uani 1.000000 .
O2 O 0.614762(14) 0.436030(15) 0.182499(14) 0.012195(17) Uani 1.000000 .
H12 H 0.6509(6) 0.4169(5) 0.0842(5) 0.0354(12) Uani 1.000000 .
O3 O 0.318141(16) 0.431184(14) 0.040183(13) 0.011769(16) Uani 1.000000 .
H13 H 0.3280(6) 0.5385(6) 0.0452(5) 0.0333(12) Uani 1.000000 .
O4 O 0.229115(15) 0.129576(14) 0.108520(14) 0.011540(16) Uani 1.000000 .
H14 H 0.2777(6) 0.0514(5) 0.1648(6) 0.0301(11) Uani 1.000000 .
O5 O -0.088658(14) 0.205120(15) 0.216064(15) 0.013285(18) Uani 1.000000 .
H15 H -0.1192(6) 0.1592(6) 0.1267(6) 0.0347(12) Uani 1.000000 .
C1 C 0.524583(17) 0.293778(18) 0.390587(17) 0.011072(19) Uani 1.000000 .
H1A H 0.5126(5) 0.4016(5) 0.4512(4) 0.0288(10) Uani 1.000000 .
H1B H 0.4348(5) 0.2173(5) 0.4326(4) 0.0304(10) Uani 1.000000 .
C2 C 0.500674(17) 0.322874(17) 0.224425(16) 0.009264(17) Uani 1.000000 .
H2 H 0.5259(4) 0.2191(4) 0.1618(4) 0.0200(8) Uani 1.000000 .
C3 C 0.327685(17) 0.375472(16) 0.189870(16) 0.009353(17) Uani 1.000000 .
H3 H 0.2979(5) 0.4664(4) 0.2671(4) 0.0218(8) Uani 1.000000 .
C4 C 0.200812(16) 0.251739(16) 0.210092(16) 0.009407(17) Uani 1.000000 .
H4 H 0.2068(5) 0.2104(5) 0.3235(4) 0.0263(9) Uani 1.000000 .
C5 C 0.031849(18) 0.314787(18) 0.185552(19) 0.01195(2) Uani 1.000000 .
H5A H 0.0133(5) 0.4092(5) 0.2612(6) 0.0326(10) Uani 1.000000 .
H5B H 0.0207(5) 0.3553(5) 0.0710(4) 0.0284(9) Uani 1.000000 .

loop_
_atom_site_aniso_label
_atom_site_aniso_U_11
_atom_site_aniso_U_22
_atom_site_aniso_U_33
_atom_site_aniso_U_12
_atom_site_aniso_U_13
_atom_site_aniso_U_23
O1 0.00974(3) 0.01608(4) 0.01003(3) 0.00058(3) -0.00094(3) 0.00054(3)
H11 0.023(2) 0.039(3) 0.032(3) 0.004(2) -0.010(2) 0.005(2)
O2 0.01074(4) 0.01415(4) 0.01169(4) -0.00292(3) 0.00066(3) -0.00058(3)
H12 0.041(3) 0.032(3) 0.033(3) -0.007(2) 0.011(2) 0.004(2)
O3 0.01306(4) 0.01268(4) 0.00956(3) 0.00062(3) -0.00052(3) 0.00035(3)
H13 0.032(3) 0.047(3) 0.021(2) -0.004(3) -0.001(2) 0.005(2)
O4 0.01181(4) 0.01129(4) 0.01152(4) 0.00153(3) -0.00157(3) -0.00161(3)
H14 0.034(3) 0.025(2) 0.031(3) 0.006(2) 0.003(2) 0.000(2)
O5 0.00923(3) 0.01771(5) 0.01291(4) -0.00146(3) 0.00150(3) -0.00161(4)
H15 0.040(3) 0.034(3) 0.030(2) -0.007(2) 0.002(2) 0.004(2)
C1 0.00913(4) 0.01548(5) 0.00860(4) 0.00040(4) 0.00019(3) -0.00038(4)
H1A 0.033(2) 0.030(2) 0.024(2) 0.0084(19) -0.0063(17) -0.0079(18)
H1B 0.0200(19) 0.045(3) 0.027(2) -0.001(2) 0.0035(17) 0.010(2)
C2 0.00819(4) 0.01122(4) 0.00838(4) -0.00028(3) -0.00018(3) -0.00099(3)
H2 0.024(2) 0.0167(17) 0.0189(19) 0.0032(16) 0.0027(15) -0.0026(16)
C3 0.00853(4) 0.01090(4) 0.00862(4) 0.00023(3) -0.00020(3) -0.00094(3)
H3 0.028(2) 0.0219(19) 0.0156(18) 0.0029(17) 0.0029(17) -0.0057(16)
C4 0.00806(4) 0.01159(4) 0.00858(4) 0.00023(3) -0.00029(3) -0.00055(3)
H4 0.027(2) 0.029(2) 0.023(2) -0.0038(17) 0.0031(18) -0.0021(18)
C5 0.00849(4) 0.01258(5) 0.01480(5) 0.00090(4) -0.00009(4) -0.00150(4)
H5A 0.0208(19) 0.034(2) 0.043(2) 0.0043(19) 0.0005(18) -0.011(2)
H5B 0.029(2) 0.029(2) 0.027(2) -0.0013(18) 0.0015(18) 0.0099(19)

loop_
_atom_type_symbol
_atom_type_scat_dispersion_real
_atom_type_scat_dispersion_imag
_atom_type_scat_source
_atom_type_scat_dispersion_source
C 0.00347 0.00161 'NoSpherA2: Chem.Sci. 2021, DOI:10.1039/D0SC05526C' 'Henke, Gullikson and Davis, At. Data and Nucl. Data Tables, 1993, 54, 2'
H 0.00000 0.00000 'NoSpherA2: Chem.Sci. 2021, DOI:10.1039/D0SC05526C' 'Henke, Gullikson and Davis, At. Data and Nucl. Data Tables, 1993, 54, 2'
O 0.01158 0.00611 'NoSpherA2: Chem.Sci. 2021, DOI:10.1039/D0SC05526C' 'Henke, Gullikson and Davis, At. Data and Nucl. Data Tables, 1993, 54, 2'

loop_
_geom_angle_atom_site_label_1
_geom_angle_atom_site_label_2
_geom_angle_atom_site_label_3
_geom_angle
_geom_angle_site_symmetry_1
_geom_angle_site_symmetry_3
_geom_angle_publ_flag
C1 O1 H11 112.2(3) . . ?
C2 O2 H12 109.0(3) . . ?
C3 O3 H13 107.3(3) . . ?
C4 O4 H14 106.9(3) . . ?
C5 O5 H15 109.2(3) . . ?
H1A C1 O1 109.7(2) . . ?
H1B C1 O1 107.0(2) . . ?
H1B C1 H1A 108.5(3) . . ?
C2 C1 O1 112.050(12) . . ?
C2 C1 H1A 108.5(2) . . ?
C2 C1 H1B 111.0(2) . . ?
C1 C2 O2 106.855(12) . . ?
H2 C2 O2 109.50(19) . . ?
H2 C2 C1 109.2(2) . . ?
C3 C2 O2 110.284(12) . . ?
C3 C2 C1 111.673(12) . . ?
C3 C2 H2 109.3(2) . . ?
C2 C3 O3 110.204(11) . . ?
H3 C3 O3 108.7(2) . . ?
H3 C3 C2 108.0(2) . . ?
C4 C3 O3 108.808(11) . . ?
C4 C3 C2 113.235(12) . . ?
C4 C3 H3 107.7(2) . . ?
C3 C4 O4 111.042(11) . . ?
H4 C4 O4 109.1(2) . . ?
H4 C4 C3 108.9(2) . . ?
C5 C4 O4 109.782(12) . . ?
C5 C4 C3 110.262(12) . . ?
C5 C4 H4 107.7(2) . . ?
C4 C5 O5 111.251(13) . . ?
H5A C5 O5 108.2(2) . . ?
H5A C5 C4 108.9(2) . . ?
H5B C5 O5 110.4(2) . . ?
H5B C5 C4 109.6(2) . . ?
H5B C5 H5A 108.4(4) . . ?

loop_
_geom_bond_atom_site_label_1
_geom_bond_atom_site_label_2
_geom_bond_distance
_geom_bond_site_symmetry_2
_geom_bond_publ_flag
O1 H11 0.953(5) . ?
O1 C1 1.4244(6) . ?
O2 H12 0.942(5) . ?
O2 C2 1.4294(4) . ?
O3 H13 0.959(5) . ?
O3 C3 1.4268(3) . ?
O4 H14 0.947(5) . ?
O4 C4 1.4347(3) . ?
O5 H15 0.931(5) . ?
O5 C5 1.4208(4) . ?
C1 H1A 1.106(4) . ?
C1 H1B 1.074(4) . ?
C1 C2 1.5179(3) . ?
C2 H2 1.099(4) . ?
C2 C3 1.5356(7) . ?
C3 H3 1.091(3) . ?
C3 C4 1.5313(4) . ?
C4 H4 1.077(4) . ?
C4 C5 1.5207(7) . ?
C5 H5A 1.089(4) . ?
C5 H5B 1.088(4) . ?

loop_
_geom_torsion_atom_site_label_1
_geom_torsion_atom_site_label_2
_geom_torsion_atom_site_label_3
_geom_torsion_atom_site_label_4
_geom_torsion
_geom_torsion_site_symmetry_1
_geom_torsion_site_symmetry_2
_geom_torsion_site_symmetry_3
_geom_torsion_site_symmetry_4
_geom_torsion_publ_flag
O1 C1 C2 O2 -65.987(14) . . . . ?
O1 C1 C2 C3 173.336(12) . . . . ?
O2 C2 C3 O3 49.378(12) . . . . ?
O2 C2 C3 C4 171.510(11) . . . . ?
O3 C3 C2 C1 168.033(12) . . . . ?
O3 C3 C4 O4 60.533(12) . . . . ?
O3 C3 C4 C5 -61.375(13) . . . . ?
O4 C4 C3 C2 -62.373(13) . . . . ?
O4 C4 C5 O5 62.270(13) . . . . ?
O5 C5 C4 C3 -175.079(12) . . . . ?
C1 C2 C3 C4 -69.836(13) . . . . ?
C2 C3 C4 C5 175.719(12) . . . . ?
